data_9002578
loop_
_publ_author_name
'Friedrich, A.'
'Lager, G. A.'
'Kunz, M.'
'Chakoumakos, B. C.'
'Smyth, J. R.'
'Schultz, A. J.'

_publ_section_title
;
 Temperature-dependent single-crystal neutron diffraction study of natural
 chondrodite and clinohumite
 Sample: from Tilley Foster Mine, Brewster, NY at T = 100 K
;
_journal_name_full 'American Mineralogist'
_journal_page_first 981
_journal_page_last 989
_journal_volume 86
_journal_year 2001
_chemical_formula_sum 'F1.136 Fe0.11 H0.864 Mg4.89 O8.864 Si2'
_chemical_name_mineral Chondrodite
_space_group_IT_number 14
_symmetry_space_group_name_Hall '-P 2xab'
_symmetry_space_group_name_H-M 'P 21/b 1 1'
_cell_angle_alpha 109.060
_cell_angle_beta 90
_cell_angle_gamma 90
_cell_length_a 4.7345
_cell_length_b 10.2674
_cell_length_c 7.8716
_cell_formula_units_Z 2
_cell_volume 361.669
_database_code_amcsd 0002667
_diffrn_ambient_temperature 100
_exptl_crystal_density_diffrn 3.172
_cod_original_formula_sum 'Mg4.89 Fe.11 Si2 O8.864 H.864 F1.136'
_cod_database_code 9002578

loop_
_space_group_symop_operation_xyz
x,y,z
1/2-x,1/2+y,z
1/2+x,1/2-y,-z
-x,-y,-z

loop_
_atom_site_aniso_label
_atom_site_aniso_U_11
_atom_site_aniso_U_22
_atom_site_aniso_U_33
_atom_site_aniso_U_12
_atom_site_aniso_U_13
_atom_site_aniso_U_23
Mg(1) 0.00568 0.00538 0.00548 0.00019 0.00001 0.00048
Fe(1) 0.00568 0.00538 0.00548 0.00019 0.00001 0.00048
Mg(2) 0.00476 0.00497 0.00568 0.00002 0.00031 0.00114
Mg(3) 0.00622 0.00624 0.00638 0.00012 0.00012 0.00154
Si1 0.00390 0.00550 0.00550 0.00010 0.00007 0.00091
O1 0.00635 0.00599 0.00680 0.00004 0.00018 0.00169
O2 0.00572 0.00582 0.00642 0.00004 0.00060 0.00024
O3 0.00614 0.00737 0.00642 0.00020 0.00008 0.00218
O4 0.00475 0.00695 0.00683 0.00023 0.00004 0.00147
O(H) 0.00875 0.00748 0.00862 0.00091 0.00240 0.00207
H 0.01180 0.02580 0.02150 0.00350 0.00520 0.00270
F 0.00875 0.00748 0.00862 0.00091 0.00240 0.00207

loop_
_atom_site_label
_atom_site_fract_x
_atom_site_fract_y
_atom_site_fract_z
_atom_site_occupancy
_atom_site_U_iso_or_equiv
Mg(1) 0.50000 0.00000 0.50000 0.89000 0.00600
Fe(1) 0.50000 0.00000 0.50000 0.11000 0.00600
Mg(2) 0.01020 0.17377 0.30690 1.00000 0.00540
Mg(3) 0.49240 0.88658 0.07940 1.00000 0.00660
Si1 0.07580 0.14420 0.70410 1.00000 0.00540
O1 0.77880 0.00120 0.29400 1.00000 0.00660
O2 0.72720 0.24065 0.12520 1.00000 0.00660
O3 0.22390 0.16886 0.52840 1.00000 0.00690
O4 0.26490 0.85492 0.29480 1.00000 0.00660
O(H) 0.25900 0.05679 0.09870 0.43200 0.00860
H 0.08850 0.01350 0.01940 0.43200 0.02180
F 0.25900 0.05679 0.09870 0.56800 0.00860

loop_
_cod_related_entry_id
_cod_related_entry_database
_cod_related_entry_code
1 AMCSD 0002667
